data_1516880
loop_
_publ_author_name
'Malay Dolai'
'Tarun Mistri'
'Anangamohan Panja'
'Mahammad Ali'

_publ_section_title
;
 Diversity in supramolecular self-assembly through hydrogen-bonding
 interactions of non-coordinated aliphatic -OH group in a series of
 heterodinuclear CuIIM (M = NaI, ZnII, HgII, SmIII, BiIII, PbII and CdII)
;
_journal_name_full
;
Inorganica Chimica Acta
;
_journal_page_first 95
_journal_page_last 104
_journal_volume 399
_journal_year 2013
_chemical_formula_sum 'C19 H20 Cu N4 O11 Pb'
_chemical_formula_weight 751.12
_space_group_IT_number 2
_symmetry_cell_setting triclinic
_symmetry_space_group_name_Hall '-P 1'
_symmetry_space_group_name_H-M 'P -1'
_atom_sites_solution_hydrogens geom
_atom_sites_solution_primary direct
_atom_sites_solution_secondary difmap
_cell_angle_alpha 81.6010(10)
_cell_angle_beta 84.5740(10)
_cell_angle_gamma 82.4590(10)
_cell_formula_units_Z 2
_cell_length_a 8.6408(2)
_cell_length_b 11.2327(3)
_cell_length_c 11.8696(3)
_cell_measurement_temperature 293(2)
_cell_volume 1126.50(5)
_computing_structure_refinement 'SHELXL-97 (Sheldrick, 1997)'
_diffrn_ambient_temperature 293(2)
_diffrn_measured_fraction_theta_full 0.995
_diffrn_measured_fraction_theta_max 0.880
_diffrn_radiation_monochromator graphite
_diffrn_radiation_source 'fine-focus sealed tube'
_diffrn_radiation_type MoK\a
_diffrn_radiation_wavelength 0.71073
_diffrn_reflns_av_R_equivalents 0.0322
_diffrn_reflns_av_sigmaI/netI 0.0421
_diffrn_reflns_limit_h_max 13
_diffrn_reflns_limit_h_min -13
_diffrn_reflns_limit_k_max 16
_diffrn_reflns_limit_k_min -17
_diffrn_reflns_limit_l_max 17
_diffrn_reflns_limit_l_min -18
_diffrn_reflns_number 23419
_diffrn_reflns_theta_full 27.49
_diffrn_reflns_theta_max 33.58
_diffrn_reflns_theta_min 1.74
_exptl_absorpt_coefficient_mu 8.477
_exptl_crystal_density_diffrn 2.214
_exptl_crystal_density_method 'not measured'
_exptl_crystal_F_000 722
_refine_diff_density_max 1.328
_refine_diff_density_min -1.209
_refine_diff_density_rms 0.136
_refine_ls_extinction_method none
_refine_ls_goodness_of_fit_ref 1.048
_refine_ls_hydrogen_treatment mixed
_refine_ls_matrix_type full
_refine_ls_number_parameters 330
_refine_ls_number_reflns 7842
_refine_ls_number_restraints 2
_refine_ls_restrained_S_all 1.048
_refine_ls_R_factor_all 0.0525
_refine_ls_R_factor_gt 0.0347
_refine_ls_shift/su_max 0.066
_refine_ls_shift/su_mean 0.004
_refine_ls_structure_factor_coef Fsqd
_refine_ls_weighting_details 'calc w=1/[\s^2^(Fo^2^)+(0.0473P)^2^+0.0759P] where P=(Fo^2^+2Fc^2^)/3'
_refine_ls_weighting_scheme calc
_refine_ls_wR_factor_gt 0.0848
_refine_ls_wR_factor_ref 0.0909
_reflns_number_gt 6052
_reflns_number_total 7842
_reflns_threshold_expression >2sigma(I)
_cod_data_source_file ICA-2013-399-95-104-6.cif
_cod_data_source_block new
_cod_original_sg_symbol_H-M P-1
_cod_database_code 1516880

loop_
_symmetry_equiv_pos_as_xyz
'x, y, z'
'-x, -y, -z'

loop_
_atom_site_label
_atom_site_type_symbol
_atom_site_fract_x
_atom_site_fract_y
_atom_site_fract_z
_atom_site_U_iso_or_equiv
_atom_site_adp_type
_atom_site_occupancy
_atom_site_symmetry_multiplicity
_atom_site_calc_flag
_atom_site_refinement_flags
Pb1 Pb 0.779982(16) 0.193089(12) 0.765850(13) 0.03728(6) Uani 1 1 d .
Cu1 Cu 0.77982(5) 0.51404(4) 0.74177(4) 0.03429(11) Uani 1 1 d .
O2 O 0.9184(3) 0.3724(2) 0.7041(2) 0.0355(6) Uani 1 1 d .
O1 O 1.0561(4) 0.1589(3) 0.6585(3) 0.0477(8) Uani 1 1 d .
O5 O 0.4803(3) 0.1999(3) 0.8032(3) 0.0462(7) Uani 1 1 d .
O4 O 0.6368(3) 0.3913(2) 0.7809(3) 0.0399(6) Uani 1 1 d .
C3 C 1.0536(4) 0.3690(3) 0.6414(3) 0.0301(7) Uani 1 1 d .
C7 C 1.2729(5) 0.2495(4) 0.5486(4) 0.0399(9) Uani 1 1 d .
H7 H 1.3211 0.1744 0.5318 0.048 Uiso 1 1 calc R
O11 O 0.9276(6) 0.1938(4) 0.9674(5) 0.0935(15) Uani 1 1 d .
O9 O 0.6946(5) 0.1568(5) 0.9995(4) 0.0809(13) Uani 1 1 d .
C4 C 1.1298(4) 0.4717(3) 0.6026(3) 0.0344(8) Uani 1 1 d .
O6 O 0.7216(5) 0.2488(4) 0.5639(4) 0.0708(11) Uani 1 1 d .
O10 O 0.8499(8) 0.1161(7) 1.1284(5) 0.133(2) Uani 1 1 d .
C15 C 0.3996(5) 0.3054(4) 0.8340(4) 0.0356(8) Uani 1 1 d .
C1 C 1.1154(7) 0.0435(4) 0.6241(5) 0.0535(12) Uani 1 1 d .
H1A H 1.0519 -0.0167 0.6619 0.080 Uiso 1 1 calc R
H1B H 1.2214 0.0220 0.6444 0.080 Uiso 1 1 calc R
H1C H 1.1127 0.0479 0.5429 0.080 Uiso 1 1 calc R
C2 C 1.1309(4) 0.2569(3) 0.6133(3) 0.0329(8) Uani 1 1 d .
C8 C 1.0711(5) 0.5888(3) 0.6332(4) 0.0377(9) Uani 1 1 d .
H8 H 1.1348 0.6495 0.6079 0.045 Uiso 1 1 calc R
N1 N 0.9430(4) 0.6221(3) 0.6907(3) 0.0391(8) Uani 1 1 d .
N2 N 0.6237(5) 0.6388(3) 0.8031(4) 0.0478(9) Uani 1 1 d .
C9 C 0.9249(6) 0.7513(4) 0.7084(5) 0.0546(12) Uani 1 1 d .
H9A H 1.0269 0.7733 0.7190 0.066 Uiso 1 1 calc R
H9B H 0.8879 0.8006 0.6399 0.066 Uiso 1 1 calc R
N4 N 0.8276(6) 0.1517(4) 1.0309(4) 0.0648(13) Uani 1 1 d .
C5 C 1.2714(5) 0.4633(4) 0.5344(4) 0.0412(9) Uani 1 1 d .
H5 H 1.3171 0.5333 0.5061 0.049 Uiso 1 1 calc R
C6 C 1.3436(5) 0.3526(4) 0.5089(4) 0.0448(10) Uani 1 1 d .
H6 H 1.4390 0.3474 0.4653 0.054 Uiso 1 1 calc R
C19 C 0.4156(6) 0.0892(4) 0.8414(5) 0.0612(14) Uani 1 1 d .
H19C H 0.4834 0.0233 0.8137 0.092 Uiso 1 1 calc R
H19A H 0.3144 0.0938 0.8129 0.092 Uiso 1 1 calc R
H19B H 0.4054 0.0762 0.9234 0.092 Uiso 1 1 calc R
C14 C 0.4876(5) 0.4051(4) 0.8200(3) 0.0362(8) Uani 1 1 d .
O3 O 0.8277(5) 0.9002(3) 0.8268(4) 0.0745(12) Uani 1 1 d D
C16 C 0.2447(5) 0.3156(4) 0.8750(4) 0.0422(9) Uani 1 1 d .
H16 H 0.1897 0.2486 0.8836 0.051 Uiso 1 1 calc R
N3 N 0.6786(6) 0.1602(4) 0.5277(5) 0.0605(11) Uani 1 1 d .
C13 C 0.4096(5) 0.5144(4) 0.8494(4) 0.0432(10) Uani 1 1 d .
C17 C 0.1718(5) 0.4239(5) 0.9030(4) 0.0513(11) Uani 1 1 d .
H17 H 0.0666 0.4310 0.9295 0.062 Uiso 1 1 calc R
O8 O 0.6759(7) 0.0642(4) 0.5993(4) 0.0929(15) Uani 1 1 d .
C18 C 0.2524(6) 0.5206(5) 0.8924(5) 0.0553(12) Uani 1 1 d .
H18 H 0.2023 0.5931 0.9142 0.066 Uiso 1 1 calc R
C12 C 0.4857(6) 0.6224(4) 0.8403(5) 0.0526(12) Uani 1 1 d .
H12 H 0.4243 0.6893 0.8653 0.063 Uiso 1 1 calc R
O7 O 0.6429(6) 0.1689(5) 0.4308(4) 0.0958(17) Uani 1 1 d .
C10 C 0.8180(7) 0.7799(5) 0.8053(7) 0.077(2) Uani 1 1 d D
C11 C 0.6575(7) 0.7644(5) 0.8071(7) 0.084(2) Uani 1 1 d .
H11A H 0.6135 0.8165 0.7425 0.101 Uiso 1 1 calc R
H11B H 0.6039 0.7917 0.8759 0.101 Uiso 1 1 calc R
H10 H 0.849(9) 0.719(5) 0.861(5) 0.101 Uiso 1 1 d D
H3A H 0.908(7) 0.926(7) 0.857(7) 0.126 Uiso 1 1 d D

loop_
_atom_site_aniso_label
_atom_site_aniso_U_11
_atom_site_aniso_U_22
_atom_site_aniso_U_33
_atom_site_aniso_U_23
_atom_site_aniso_U_13
_atom_site_aniso_U_12
Pb1 0.03549(9) 0.02352(8) 0.05056(11) -0.00452(6) 0.00834(6) -0.00401(5)
Cu1 0.0331(2) 0.0214(2) 0.0485(3) -0.00950(18) 0.0069(2) -0.00555(17)
O2 0.0319(13) 0.0234(12) 0.0494(16) -0.0053(11) 0.0075(12) -0.0034(10)
O1 0.0444(17) 0.0246(14) 0.071(2) -0.0141(13) 0.0203(15) -0.0036(12)
O5 0.0375(16) 0.0284(14) 0.073(2) -0.0109(14) 0.0088(15) -0.0101(12)
O4 0.0312(13) 0.0245(13) 0.0625(19) -0.0083(12) 0.0130(13) -0.0070(10)
C3 0.0255(16) 0.0272(17) 0.0367(19) -0.0051(14) 0.0001(14) -0.0009(13)
C7 0.035(2) 0.035(2) 0.047(2) -0.0076(17) 0.0046(17) 0.0027(16)
O11 0.094(4) 0.062 0.124(4) 0.002(3) 0.003(3) -0.034(2)
O9 0.063(3) 0.112(4) 0.073(3) -0.027(2) 0.006(2) -0.022(2)
C4 0.0299(18) 0.0275(18) 0.044(2) -0.0013(15) -0.0002(16) -0.0044(14)
O6 0.085(3) 0.056(2) 0.073(3) 0.0043(19) -0.010(2) -0.024(2)
O10 0.151(6) 0.195(7) 0.068(3) 0.014(4) -0.032(3) -0.092(5)
C15 0.0331(19) 0.0303(19) 0.043(2) -0.0040(16) 0.0002(16) -0.0044(15)
C1 0.068(3) 0.025(2) 0.065(3) -0.013(2) 0.011(3) -0.003(2)
C2 0.0323(18) 0.0230(16) 0.043(2) -0.0051(14) 0.0009(16) -0.0022(14)
C8 0.035(2) 0.0273(18) 0.051(2) -0.0071(16) 0.0043(17) -0.0093(15)
N1 0.0416(19) 0.0200(14) 0.056(2) -0.0090(14) 0.0048(16) -0.0062(13)
N2 0.048(2) 0.0251(16) 0.070(3) -0.0163(16) 0.0155(19) -0.0060(15)
C9 0.061(3) 0.027(2) 0.077(3) -0.014(2) 0.009(3) -0.011(2)
N4 0.081(3) 0.063(3) 0.059(3) -0.005(2) -0.010(2) -0.039(3)
C5 0.0305(19) 0.038(2) 0.055(3) -0.0066(18) 0.0062(18) -0.0090(16)
C6 0.033(2) 0.044(2) 0.055(3) -0.0080(19) 0.0126(18) -0.0050(17)
C19 0.055(3) 0.028(2) 0.100(4) -0.005(2) 0.001(3) -0.014(2)
C14 0.0308(19) 0.034(2) 0.042(2) -0.0049(16) 0.0046(16) -0.0038(15)
O3 0.074(3) 0.0429(19) 0.116(3) -0.040(2) -0.004(2) -0.0124(19)
C16 0.033(2) 0.045(2) 0.049(2) -0.0057(18) 0.0032(18) -0.0105(17)
N3 0.057(3) 0.049(3) 0.074(3) -0.021(2) 0.009(2) 0.002(2)
C13 0.039(2) 0.035(2) 0.056(3) -0.0128(18) 0.0096(19) -0.0047(17)
C17 0.032(2) 0.056(3) 0.063(3) -0.010(2) 0.010(2) -0.0023(19)
O8 0.139(5) 0.043(2) 0.094(3) -0.012(2) 0.015(3) -0.015(2)
C18 0.047(3) 0.044(3) 0.073(3) -0.022(2) 0.019(2) -0.001(2)
C12 0.047(3) 0.031(2) 0.078(3) -0.017(2) 0.017(2) -0.0018(18)
O7 0.105(4) 0.100(4) 0.081(3) -0.047(3) -0.022(3) 0.041(3)
C10 0.060(3) 0.049(3) 0.133(6) -0.052(3) 0.022(4) -0.018(3)
C11 0.067(4) 0.039(3) 0.151(6) -0.040(3) 0.028(4) -0.021(3)

loop_
_atom_type_symbol
_atom_type_description
_atom_type_scat_dispersion_real
_atom_type_scat_dispersion_imag
_atom_type_scat_source
C C 0.0033 0.0016 'International Tables Vol C Tables 4.2.6.8 and 6.1.1.4'
H H 0.0000 0.0000 'International Tables Vol C Tables 4.2.6.8 and 6.1.1.4'
N N 0.0061 0.0033 'International Tables Vol C Tables 4.2.6.8 and 6.1.1.4'
O O 0.0106 0.0060 'International Tables Vol C Tables 4.2.6.8 and 6.1.1.4'
Cu Cu 0.3201 1.2651 'International Tables Vol C Tables 4.2.6.8 and 6.1.1.4'
Pb Pb -3.3944 10.1111 'International Tables Vol C Tables 4.2.6.8 and 6.1.1.4'

loop_
_geom_angle_atom_site_label_1
_geom_angle_atom_site_label_2
_geom_angle_atom_site_label_3
_geom_angle
O4 Pb1 O2 61.81(9)
O4 Pb1 O6 81.83(13)
O2 Pb1 O6 76.98(11)
O4 Pb1 O5 64.04(9)
O2 Pb1 O5 124.42(8)
O6 Pb1 O5 84.12(13)
O4 Pb1 O1 123.76(9)
O2 Pb1 O1 62.71(9)
O6 Pb1 O1 77.70(13)
O5 Pb1 O1 158.35(12)
O2 Cu1 O4 80.35(11)
O2 Cu1 N1 92.12(13)
O4 Cu1 N1 172.18(13)
O2 Cu1 N2 169.86(14)
O4 Cu1 N2 91.58(13)
N1 Cu1 N2 96.13(14)
C3 O2 Cu1 128.1(2)
C3 O2 Pb1 123.3(2)
Cu1 O2 Pb1 107.94(11)
C2 O1 C1 118.3(3)
C2 O1 Pb1 119.3(2)
C1 O1 Pb1 121.0(3)
C15 O5 C19 118.3(4)
C15 O5 Pb1 117.1(2)
C19 O5 Pb1 118.6(3)
C14 O4 Cu1 128.5(2)
C14 O4 Pb1 122.0(2)
Cu1 O4 Pb1 109.24(12)
O2 C3 C4 123.4(3)
O2 C3 C2 120.0(3)
C4 C3 C2 116.6(3)
C6 C7 C2 120.5(4)
C3 C4 C5 121.1(4)
C3 C4 C8 122.3(4)
C5 C4 C8 116.6(3)
N3 O6 Pb1 109.7(3)
O5 C15 C16 123.4(4)
O5 C15 C14 115.0(3)
C16 C15 C14 121.7(4)
O1 C2 C7 124.0(4)
O1 C2 C3 114.3(3)
C7 C2 C3 121.7(3)
N1 C8 C4 129.3(3)
C8 N1 C9 113.6(3)
C8 N1 Cu1 123.1(3)
C9 N1 Cu1 123.2(3)
C12 N2 C11 112.6(4)
C12 N2 Cu1 124.6(3)
C11 N2 Cu1 122.8(3)
C10 C9 N1 114.4(4)
O11 N4 O10 120.6(6)
O11 N4 O9 119.8(5)
O10 N4 O9 119.1(6)
C6 C5 C4 120.7(4)
C5 C6 C7 119.3(4)
O4 C14 C13 123.5(4)
O4 C14 C15 119.8(4)
C13 C14 C15 116.8(4)
C17 C16 C15 120.1(4)
O7 N3 O6 120.3(5)
O7 N3 O8 124.1(5)
O6 N3 O8 115.6(5)
C14 C13 C18 119.8(4)
C14 C13 C12 122.4(4)
C18 C13 C12 117.7(4)
C18 C17 C16 120.0(4)
C17 C18 C13 121.6(4)
N2 C12 C13 129.0(4)
C11 C10 O3 108.1(5)
C11 C10 C9 120.1(6)
O3 C10 C9 110.2(5)
C10 C11 N2 115.8(5)

loop_
_geom_bond_atom_site_label_1
_geom_bond_atom_site_label_2
_geom_bond_distance
Pb1 O4 2.423(3)
Pb1 O2 2.462(2)
Pb1 O6 2.470(4)
Pb1 O5 2.578(3)
Pb1 O1 2.606(3)
Cu1 O2 1.942(3)
Cu1 O4 1.948(3)
Cu1 N1 1.975(3)
Cu1 N2 1.983(4)
O2 C3 1.324(4)
O1 C2 1.366(4)
O1 C1 1.432(5)
O5 C15 1.374(5)
O5 C19 1.426(5)
O4 C14 1.326(5)
C3 C4 1.401(5)
C3 C2 1.414(5)
C7 C6 1.382(6)
C7 C2 1.384(6)
O11 N4 1.191(6)
O9 N4 1.233(6)
C4 C5 1.402(5)
C4 C8 1.432(5)
O6 N3 1.251(6)
O10 N4 1.193(6)
C15 C16 1.376(6)
C15 C14 1.416(5)
C8 N1 1.286(5)
N1 C9 1.482(5)
N2 C12 1.259(6)
N2 C11 1.486(6)
C9 C10 1.452(8)
C5 C6 1.378(6)
C14 C13 1.395(6)
O3 C10 1.426(6)
C16 C17 1.365(7)
N3 O7 1.206(6)
N3 O8 1.273(6)
C13 C18 1.402(6)
C13 C12 1.440(6)
C17 C18 1.350(7)
C10 C11 1.418(8)
